data_1549086
loop_
_publ_author_name
'Kaese, Thomas'
'Trageser, Timo'
'Budy, Hendrik'
'Bolte, Michael'
'Lerner, Hans-Wolfram'
'Wagner, Matthias'

_publ_section_title
;
 A redox-active diborane platform performs C(sp<sup>3</sup>)-H activation
 and nucleophilic substitution reactions.
;
_journal_issue 15
_journal_name_full 'Chemical science'
_journal_page_first 3881
_journal_page_last 3891
_journal_paper_doi 10.1039/c8sc00743h
_journal_volume 9
_journal_year 2018
_chemical_formula_moiety 'C45 H58 B2 Cl, C16 H32 Li O8'
_chemical_formula_sum 'C61 H90 B2 Cl Li O8'
_chemical_formula_weight 1015.33
_space_group_crystal_system orthorhombic
_space_group_IT_number 43
_space_group_name_Hall 'F 2 -2d'
_space_group_name_H-M_alt 'F d d 2'
_symmetry_space_group_name_Hall 'F 2 -2d'
_symmetry_space_group_name_H-M 'F d d 2'
_atom_sites_solution_hydrogens mixed
_audit_creation_method SHELXL-2016/6
_audit_update_record
;
2018-01-26 deposited with the CCDC.
2018-03-19 downloaded from the CCDC.
;
_cell_angle_alpha 90
_cell_angle_beta 90
_cell_angle_gamma 90
_cell_formula_units_Z 8
_cell_length_a 12.2698(10)
_cell_length_b 43.946(3)
_cell_length_c 21.961(2)
_cell_measurement_reflns_used 11772
_cell_measurement_temperature 173(2)
_cell_measurement_theta_max 25.67
_cell_measurement_theta_min 3.28
_cell_volume 11841.6(17)
_computing_cell_refinement 'X-Area (Stoe & Cie, 2001)'
_computing_data_collection 'X-Area (Stoe & Cie, 2001)'
_computing_data_reduction 'X-Area (Stoe & Cie, 2001)'
_computing_molecular_graphics 'XP in SHELXTL-Plus (Sheldrick, 2008)'
_computing_structure_refinement 'SHELXL-2016/6 (Sheldrick, 2016)'
_diffrn_ambient_temperature 173(2)
_diffrn_measured_fraction_theta_full 0.998
_diffrn_measured_fraction_theta_max 0.989
_diffrn_measurement_device_type 'STOE IPDS II two-circle-diffractometer'
_diffrn_measurement_method \w
_diffrn_radiation_type MoK\a
_diffrn_radiation_wavelength 0.71073
_diffrn_reflns_av_R_equivalents 0.1140
_diffrn_reflns_av_unetI/netI 0.0980
_diffrn_reflns_Laue_measured_fraction_full 0.998
_diffrn_reflns_Laue_measured_fraction_max 0.989
_diffrn_reflns_limit_h_max 14
_diffrn_reflns_limit_h_min -14
_diffrn_reflns_limit_k_max 53
_diffrn_reflns_limit_k_min -53
_diffrn_reflns_limit_l_max 26
_diffrn_reflns_limit_l_min -26
_diffrn_reflns_number 29925
_diffrn_reflns_point_group_measured_fraction_full 0.998
_diffrn_reflns_point_group_measured_fraction_max 0.986
_diffrn_reflns_theta_full 25.000
_diffrn_reflns_theta_max 25.764
_diffrn_reflns_theta_min 3.274
_diffrn_source 'Genix 3D I\mS microfocus X-ray source'
_exptl_absorpt_coefficient_mu 0.116
_exptl_absorpt_correction_T_max 1.000
_exptl_absorpt_correction_T_min 0.528
_exptl_absorpt_correction_type multi-scan
_exptl_absorpt_process_details 'X-Area (Stoe & Cie, 2001)'
_exptl_crystal_colour colourless
_exptl_crystal_density_diffrn 1.139
_exptl_crystal_description plate
_exptl_crystal_F_000 4400
_exptl_crystal_size_max 0.260
_exptl_crystal_size_mid 0.240
_exptl_crystal_size_min 0.110
_refine_diff_density_max 0.649
_refine_diff_density_min -0.220
_refine_diff_density_rms 0.054
_refine_ls_abs_structure_details
; 
 Flack x determined using 1052 quotients [(I+)-(I-)]/[(I+)+(I-)] 
 (Parsons, Flack and Wagner, Acta Cryst. B69 (2013) 249-259). 
;
_refine_ls_abs_structure_Flack -0.2(2)
_refine_ls_extinction_method none
_refine_ls_goodness_of_fit_ref 1.121
_refine_ls_hydrogen_treatment mixed
_refine_ls_matrix_type full
_refine_ls_number_parameters 379
_refine_ls_number_reflns 5586
_refine_ls_number_restraints 63
_refine_ls_restrained_S_all 1.127
_refine_ls_R_factor_all 0.1296
_refine_ls_R_factor_gt 0.0854
_refine_ls_shift/su_max 0.001
_refine_ls_shift/su_mean 0.000
_refine_ls_structure_factor_coef Fsqd
_refine_ls_weighting_details 'w=1/[\s^2^(Fo^2^)+(0.0600P)^2^] where P=(Fo^2^+2Fc^2^)/3'
_refine_ls_weighting_scheme calc
_refine_ls_wR_factor_gt 0.1603
_refine_ls_wR_factor_ref 0.1780
_reflns_Friedel_coverage 0.939
_reflns_Friedel_fraction_full 0.997
_reflns_Friedel_fraction_max 0.982
_reflns_number_gt 3574
_reflns_number_total 5586
_reflns_threshold_expression 'I > 2\s(I)'
_cod_data_source_file c8sc00743h2.cif
_cod_data_source_block wa2518
_cod_depositor_comments 'Adding full bibliography for 1549081--1549089.cif.'
_cod_database_code 1549086
_shelx_shelxl_version_number 2016/6
_shelx_space_group_comment
; 
The symmetry employed for this shelxl refinement is uniquely defined 
by the following loop, which should always be used as a source of 
symmetry information in preference to the above space-group names. 
They are only intended as comments. 
;
_shelx_estimated_absorpt_t_min 0.971
_shelx_estimated_absorpt_t_max 0.987

loop_
_space_group_symop_operation_xyz
'x, y, z'
'-x, -y, z'
'x+1/4, -y+1/4, z+1/4'
'-x+1/4, y+1/4, z+1/4'
'x, y+1/2, z+1/2'
'-x, -y+1/2, z+1/2'
'x+1/4, -y+3/4, z+3/4'
'-x+1/4, y+3/4, z+3/4'
'x+1/2, y, z+1/2'
'-x+1/2, -y, z+1/2'
'x+3/4, -y+1/4, z+3/4'
'-x+3/4, y+1/4, z+3/4'
'x+1/2, y+1/2, z'
'-x+1/2, -y+1/2, z'
'x+3/4, -y+3/4, z+1/4'
'-x+3/4, y+3/4, z+1/4'

loop_
_atom_site_label
_atom_site_type_symbol
_atom_site_fract_x
_atom_site_fract_y
_atom_site_fract_z
_atom_site_U_iso_or_equiv
_atom_site_adp_type
_atom_site_occupancy
_atom_site_site_symmetry_order
_atom_site_calc_flag
_atom_site_refinement_flags_posn
_atom_site_refinement_flags_adp
_atom_site_refinement_flags_occupancy
_atom_site_disorder_assembly
_atom_site_disorder_group
B1 B 0.5780(6) 0.50267(14) 0.4525(3) 0.0235(15) Uani 1 1 d . . . . .
H1 H 0.500000 0.500000 0.495(7) 0.08(4) Uiso 1 2 d S . P . .
C1 C 0.500000 0.500000 0.3944(4) 0.0233(18) Uani 1 2 d DS T P . .
H1A H 0.491640 0.519150 0.371047 0.028 Uiso 0.5 1 d R U P A .
C2 C 0.5123(12) 0.4744(3) 0.3490(5) 0.036(3) Uani 0.5 1 d D U P A -1
H2A H 0.582450 0.476784 0.327311 0.043 Uiso 0.5 1 calc R U P A -1
H2B H 0.514407 0.454800 0.371200 0.043 Uiso 0.5 1 calc R U P A -1
C3 C 0.4217(17) 0.4735(4) 0.3034(6) 0.115(9) Uani 0.5 1 d D U P A -1
H3A H 0.430413 0.455263 0.277349 0.138 Uiso 0.5 1 calc R U P A -1
H3B H 0.351256 0.471685 0.325056 0.138 Uiso 0.5 1 calc R U P A -1
C4 C 0.4195(17) 0.5015(5) 0.2637(8) 0.102(8) Uani 0.5 1 d D U P A -1
H4A H 0.434197 0.519624 0.289081 0.122 Uiso 0.5 1 calc R U P A -1
H4B H 0.345866 0.503765 0.245846 0.122 Uiso 0.5 1 calc R U P A -1
C5 C 0.500000 0.500000 0.2145(7) 0.190(15) Uani 1 2 d DS T P . .
H5A H 0.570570 0.498190 0.232746 0.229 Uiso 0.5 1 d R U P A 1
H5B H 0.499420 0.520720 0.193516 0.229 Uiso 0.5 1 d R U P A 1
Cl1 Cl 0.5136(7) 0.47628(18) 0.1520(3) 0.110(3) Uani 0.5 1 d D . P A .
C11 C 0.6505(5) 0.53355(13) 0.4676(3) 0.0231(14) Uani 1 1 d . . . . .
C12 C 0.7522(6) 0.52507(12) 0.4903(4) 0.0247(12) Uani 1 1 d . . . . .
C13 C 0.8337(5) 0.54631(15) 0.5026(3) 0.0296(16) Uani 1 1 d . . . . .
H13 H 0.902308 0.539909 0.518008 0.036 Uiso 1 1 calc R U . . .
C14 C 0.8134(6) 0.57677(14) 0.4920(3) 0.0323(16) Uani 1 1 d . . . . .
H14 H 0.867242 0.591370 0.502614 0.039 Uiso 1 1 calc R U . . .
C15 C 0.7152(6) 0.58663(13) 0.4661(3) 0.0283(15) Uani 1 1 d . . . . .
C16 C 0.6336(6) 0.56433(13) 0.4561(3) 0.0261(14) Uani 1 1 d . . . . .
H16 H 0.564708 0.570646 0.440923 0.031 Uiso 1 1 calc R U . . .
C17 C 0.6981(6) 0.62057(14) 0.4495(3) 0.0353(17) Uani 1 1 d . . . . .
C18 C 0.6393(16) 0.6238(2) 0.3899(7) 0.070(5) Uani 0.83(3) 1 d . U P B 1
H18A H 0.682570 0.614343 0.357492 0.105 Uiso 0.83(3) 1 calc R U P B 1
H18B H 0.568254 0.613633 0.392548 0.105 Uiso 0.83(3) 1 calc R U P B 1
H18C H 0.628559 0.645382 0.380769 0.105 Uiso 0.83(3) 1 calc R U P B 1
C19 C 0.6314(16) 0.6351(3) 0.5000(7) 0.077(5) Uani 0.83(3) 1 d . U P B 1
H19A H 0.670092 0.632987 0.538783 0.116 Uiso 0.83(3) 1 calc R U P B 1
H19B H 0.620694 0.656756 0.490968 0.116 Uiso 0.83(3) 1 calc R U P B 1
H19C H 0.560389 0.625008 0.502747 0.116 Uiso 0.83(3) 1 calc R U P B 1
C20 C 0.8053(11) 0.6377(3) 0.4461(10) 0.074(5) Uani 0.83(3) 1 d . U P B 1
H20A H 0.844095 0.635744 0.484902 0.111 Uiso 0.83(3) 1 calc R U P B 1
H20B H 0.850086 0.629263 0.413271 0.111 Uiso 0.83(3) 1 calc R U P B 1
H20C H 0.790935 0.659292 0.437915 0.111 Uiso 0.83(3) 1 calc R U P B 1
C18' C 0.583(5) 0.6259(13) 0.413(3) 0.049(16) Uani 0.17(3) 1 d . U P B 2
H18D H 0.580246 0.612394 0.377176 0.073 Uiso 0.17(3) 1 calc R U P B 2
H18E H 0.521482 0.621462 0.439651 0.073 Uiso 0.17(3) 1 calc R U P B 2
H18F H 0.578582 0.647136 0.398994 0.073 Uiso 0.17(3) 1 calc R U P B 2
C19' C 0.700(4) 0.6424(9) 0.506(2) 0.028(12) Uani 0.17(3) 1 d . U P B 2
H19D H 0.768153 0.639548 0.528221 0.041 Uiso 0.17(3) 1 calc R U P B 2
H19E H 0.695164 0.663547 0.491603 0.041 Uiso 0.17(3) 1 calc R U P B 2
H19F H 0.638063 0.637873 0.532260 0.041 Uiso 0.17(3) 1 calc R U P B 2
C20' C 0.800(4) 0.6306(11) 0.411(3) 0.034(13) Uani 0.17(3) 1 d . U P B 2
H20D H 0.866528 0.626960 0.435170 0.050 Uiso 0.17(3) 1 calc R U P B 2
H20E H 0.803243 0.618725 0.373618 0.050 Uiso 0.17(3) 1 calc R U P B 2
H20F H 0.794559 0.652267 0.401572 0.050 Uiso 0.17(3) 1 calc R U P B 2
C21 C 0.6678(5) 0.47687(14) 0.4729(3) 0.0251(14) Uani 1 1 d . . . . .
C22 C 0.7637(5) 0.49129(12) 0.4942(3) 0.0211(13) Uani 1 1 d . . . . .
C23 C 0.8538(6) 0.47499(15) 0.5115(3) 0.0323(17) Uani 1 1 d . . . . .
H23 H 0.916700 0.485204 0.526223 0.039 Uiso 1 1 calc R U . . .
C24 C 0.8525(6) 0.44310(14) 0.5073(3) 0.0288(15) Uani 1 1 d . . . . .
H24 H 0.915457 0.431876 0.518700 0.035 Uiso 1 1 calc R U . . .
C25 C 0.7617(6) 0.42791(13) 0.4871(4) 0.0303(14) Uani 1 1 d . . . . .
C26 C 0.6686(6) 0.44501(14) 0.4704(3) 0.0284(16) Uani 1 1 d . . . . .
H26 H 0.605022 0.434611 0.457202 0.034 Uiso 1 1 calc R U . . .
C27 C 0.7582(6) 0.39299(13) 0.4809(4) 0.0350(17) Uani 1 1 d . . . . .
C28 C 0.8714(7) 0.37813(19) 0.4858(6) 0.076(3) Uani 1 1 d . . . . .
H28A H 0.918597 0.385999 0.453431 0.114 Uiso 1 1 calc R U . . .
H28B H 0.903368 0.382912 0.525540 0.114 Uiso 1 1 calc R U . . .
H28C H 0.864207 0.356026 0.481527 0.114 Uiso 1 1 calc R U . . .
C29 C 0.7109(8) 0.38369(16) 0.4179(4) 0.058(3) Uani 1 1 d . . . . .
H29A H 0.757603 0.391717 0.385499 0.086 Uiso 1 1 calc R U . . .
H29B H 0.707945 0.361455 0.415052 0.086 Uiso 1 1 calc R U . . .
H29C H 0.637243 0.392048 0.413566 0.086 Uiso 1 1 calc R U . . .
C30 C 0.6853(9) 0.38046(17) 0.5318(5) 0.067(3) Uani 1 1 d . . . . .
H30A H 0.681785 0.358235 0.528731 0.101 Uiso 1 1 calc R U . . .
H30B H 0.715647 0.386191 0.571427 0.101 Uiso 1 1 calc R U . . .
H30C H 0.611793 0.388959 0.527692 0.101 Uiso 1 1 calc R U . . .
Li1 Li 0.500000 0.500000 0.7375(9) 0.041(4) Uani 1 2 d S T P . .
O31 O 0.4408(7) 0.45664(13) 0.8010(3) 0.0630(19) Uani 1 1 d . . . . .
O32 O 0.6418(6) 0.48407(13) 0.7996(3) 0.0568(17) Uani 1 1 d . . . . .
O33 O 0.6404(6) 0.51979(14) 0.6777(3) 0.0619(19) Uani 1 1 d . . . . .
O34 O 0.4258(6) 0.54102(14) 0.6762(3) 0.0616(18) Uani 1 1 d . . . . .
C31 C 0.5122(8) 0.44894(18) 0.8482(4) 0.053(2) Uani 1 1 d . . . . .
H31A H 0.502118 0.427447 0.860492 0.064 Uiso 1 1 calc R U . . .
H31B H 0.499972 0.462128 0.884133 0.064 Uiso 1 1 calc R U . . .
C32 C 0.6283(10) 0.45406(17) 0.8215(4) 0.060(3) Uani 1 1 d . . . . .
H32A H 0.683352 0.449986 0.853424 0.072 Uiso 1 1 calc R U . . .
H32B H 0.640808 0.439512 0.787755 0.072 Uiso 1 1 calc R U . . .
C33 C 0.6750(9) 0.5037(2) 0.8475(4) 0.056(2) Uani 1 1 d . . . . .
H33A H 0.751189 0.499281 0.859525 0.067 Uiso 1 1 calc R U . . .
H33B H 0.627533 0.500956 0.883562 0.067 Uiso 1 1 calc R U . . .
C34 C 0.6652(9) 0.5371(2) 0.8225(4) 0.063(3) Uani 1 1 d . . . . .
H34A H 0.683782 0.551670 0.855287 0.075 Uiso 1 1 calc R U . . .
H34B H 0.718122 0.540016 0.788917 0.075 Uiso 1 1 calc R U . . .
C35 C 0.6069(11) 0.54757(18) 0.6574(5) 0.076(4) Uani 1 1 d . . . . .
H35A H 0.661517 0.555198 0.627944 0.092 Uiso 1 1 calc R U . . .
H35B H 0.606406 0.561761 0.692417 0.092 Uiso 1 1 calc R U . . .
C36 C 0.4984(9) 0.54864(17) 0.6280(4) 0.055(3) Uani 1 1 d . . . . .
H36A H 0.482788 0.569215 0.611877 0.066 Uiso 1 1 calc R U . . .
H36B H 0.493446 0.533704 0.594395 0.066 Uiso 1 1 calc R U . . .
C37 C 0.3244(10) 0.5311(3) 0.6591(5) 0.076(3) Uani 1 1 d . . . . .
H37A H 0.295286 0.545480 0.628366 0.092 Uiso 1 1 calc R U . . .
H37B H 0.275914 0.532191 0.695088 0.092 Uiso 1 1 calc R U . . .
C38 C 0.3179(7) 0.49954(18) 0.6333(4) 0.046(2) Uani 1 1 d . . . . .
H38A H 0.241347 0.494170 0.623901 0.055 Uiso 1 1 calc R U . . .
H38B H 0.361347 0.498044 0.595456 0.055 Uiso 1 1 calc R U . . .

loop_
_atom_site_aniso_label
_atom_site_aniso_U_11
_atom_site_aniso_U_22
_atom_site_aniso_U_33
_atom_site_aniso_U_23
_atom_site_aniso_U_13
_atom_site_aniso_U_12
B1 0.016(4) 0.017(3) 0.038(4) 0.000(3) 0.007(3) 0.001(3)
C1 0.027(5) 0.021(4) 0.022(4) 0.000 0.000 0.001(4)
C2 0.048(8) 0.037(6) 0.024(6) -0.009(5) -0.003(6) -0.003(6)
C3 0.121(15) 0.113(13) 0.112(14) -0.026(11) -0.014(12) -0.003(12)
C4 0.110(14) 0.101(12) 0.094(13) 0.024(11) -0.004(10) 0.028(11)
C5 0.15(3) 0.18(3) 0.24(5) 0.000 0.000 0.04(2)
Cl1 0.130(7) 0.135(6) 0.066(4) -0.022(4) 0.025(4) -0.043(5)
C11 0.020(4) 0.028(3) 0.021(3) -0.005(3) 0.011(3) 0.000(3)
C12 0.021(3) 0.029(3) 0.024(3) -0.002(3) 0.000(3) 0.010(3)
C13 0.021(4) 0.036(3) 0.031(4) 0.003(3) -0.012(3) -0.006(3)
C14 0.034(4) 0.030(3) 0.033(4) -0.006(3) -0.005(3) -0.013(3)
C15 0.034(4) 0.028(3) 0.022(3) -0.001(3) 0.005(3) -0.004(3)
C16 0.027(4) 0.028(3) 0.023(3) 0.000(3) 0.000(3) -0.003(3)
C17 0.029(4) 0.025(3) 0.051(5) -0.002(3) 0.000(3) -0.005(3)
C18 0.099(12) 0.039(6) 0.072(9) 0.024(6) -0.038(9) -0.021(6)
C19 0.099(13) 0.037(6) 0.095(10) -0.001(6) 0.032(8) 0.014(7)
C20 0.074(9) 0.040(6) 0.107(13) 0.025(7) 0.003(8) -0.014(6)
C18' 0.049(17) 0.045(17) 0.051(17) 0.001(8) -0.001(9) 0.000(9)
C19' 0.031(14) 0.023(13) 0.029(14) -0.005(8) 0.002(8) -0.005(8)
C20' 0.037(15) 0.030(14) 0.034(15) 0.003(8) 0.006(8) 0.001(8)
C21 0.027(4) 0.029(3) 0.019(3) 0.005(3) 0.003(3) 0.002(3)
C22 0.018(3) 0.027(3) 0.018(3) -0.001(3) 0.002(3) -0.003(3)
C23 0.027(4) 0.032(3) 0.038(4) 0.005(3) -0.004(3) -0.002(3)
C24 0.021(4) 0.031(3) 0.035(4) 0.004(3) -0.008(3) 0.008(3)
C25 0.025(4) 0.031(3) 0.035(3) 0.001(3) 0.003(3) 0.010(3)
C26 0.025(4) 0.027(3) 0.033(4) 0.000(3) 0.003(3) 0.001(3)
C27 0.036(4) 0.023(3) 0.045(5) 0.009(3) 0.001(4) 0.007(3)
C28 0.055(6) 0.040(4) 0.133(10) -0.004(5) -0.004(7) 0.012(4)
C29 0.083(7) 0.030(4) 0.059(6) -0.014(4) -0.017(5) 0.002(4)
C30 0.088(8) 0.032(4) 0.082(7) 0.010(4) 0.025(6) -0.013(5)
Li1 0.062(11) 0.039(7) 0.020(7) 0.000 0.000 -0.010(9)
O31 0.102(6) 0.061(4) 0.026(3) 0.007(3) -0.002(3) -0.004(4)
O32 0.079(5) 0.054(3) 0.037(3) 0.009(3) -0.009(3) -0.005(3)
O33 0.086(5) 0.066(4) 0.034(3) -0.017(3) -0.001(3) 0.022(4)
O34 0.078(5) 0.064(4) 0.042(4) -0.010(3) 0.007(4) -0.002(4)
C31 0.088(8) 0.045(4) 0.025(4) 0.009(3) -0.012(5) -0.006(4)
C32 0.115(9) 0.036(4) 0.030(4) 0.014(3) 0.007(5) 0.029(5)
C33 0.076(7) 0.064(5) 0.026(4) -0.007(4) -0.017(4) 0.000(5)
C34 0.088(8) 0.063(5) 0.038(5) -0.006(4) -0.023(5) -0.036(5)
C35 0.131(11) 0.033(4) 0.065(7) -0.022(4) -0.044(7) 0.017(5)
C36 0.117(9) 0.027(4) 0.022(4) -0.001(3) -0.007(5) -0.006(4)
C37 0.079(8) 0.104(8) 0.046(6) -0.037(6) 0.012(5) -0.021(7)
C38 0.046(5) 0.061(5) 0.031(4) 0.007(4) -0.010(4) 0.004(4)

loop_
_atom_type_symbol
_atom_type_description
_atom_type_scat_dispersion_real
_atom_type_scat_dispersion_imag
_atom_type_scat_source
C C 0.0033 0.0016 'International Tables Vol C Tables 4.2.6.8 and 6.1.1.4'
H H 0.0000 0.0000 'International Tables Vol C Tables 4.2.6.8 and 6.1.1.4'
Li Li -0.0003 0.0001 'International Tables Vol C Tables 4.2.6.8 and 6.1.1.4'
B B 0.0013 0.0007 'International Tables Vol C Tables 4.2.6.8 and 6.1.1.4'
O O 0.0106 0.0060 'International Tables Vol C Tables 4.2.6.8 and 6.1.1.4'
Cl Cl 0.1484 0.1585 'International Tables Vol C Tables 4.2.6.8 and 6.1.1.4'

loop_
_geom_angle_atom_site_label_1
_geom_angle_atom_site_label_2
_geom_angle_atom_site_label_3
_geom_angle
_geom_angle_site_symmetry_1
_geom_angle_site_symmetry_3
C1 B1 C21 124.6(5) . .
C1 B1 C11 122.8(5) . .
C21 B1 C11 98.6(5) . .
C1 B1 B1 52.9(3) . 2_665
C21 B1 B1 125.6(5) . 2_665
C11 B1 B1 129.3(6) . 2_665
C1 B1 H1 97(4) . .
C21 B1 H1 103(3) . .
C11 B1 H1 108(3) . .
B1 B1 H1 44(4) 2_665 .
C2 C1 B1 121.4(5) . .
C2 C1 B1 122.1(6) . 2_665
B1 C1 B1 74.2(6) . 2_665
C2 C1 H1A 107.5 . .
B1 C1 H1A 114.4 . .
B1 C1 H1A 114.4 2_665 .
C2 C1 H1A 10.1(6) . 2_665
B1 C1 H1A 114.4(2) . 2_665
B1 C1 H1A 114.4(2) 2_665 2_665
H1A C1 H1A 117.6 . 2_665
C3 C2 C1 112.8(10) . .
C3 C2 H2A 109.0 . .
C1 C2 H2A 109.0 . .
C3 C2 H2B 109.0 . .
C1 C2 H2B 109.0 . .
H2A C2 H2B 107.8 . .
C3 C2 H1A 121.7(17) . 2_665
C1 C2 H1A 18.0(9) . 2_665
H2A C2 H1A 115.8 . 2_665
H2B C2 H1A 91.0 . 2_665
C4 C3 C2 112.3(11) . .
C4 C3 H3A 109.2 . .
C2 C3 H3A 109.2 . .
C4 C3 H3B 109.2 . .
C2 C3 H3B 109.2 . .
H3A C3 H3B 107.9 . .
C3 C4 C5 112.2(12) . .
C3 C4 H4A 109.2 . .
C5 C4 H4A 109.2 . .
C3 C4 H4B 109.2 . .
C5 C4 H4B 109.2 . .
H4A C4 H4B 107.9 . .
C3 C4 H5A 126(2) . 2_665
C5 C4 H5A 32.5(10) . 2_665
H4A C4 H5A 120.3 . 2_665
H4B C4 H5A 76.7 . 2_665
C4 C5 Cl1 119.5(7) . 2_665
C4 C5 Cl1 132.5(11) . .
Cl1 C5 Cl1 75.2(9) 2_665 .
C4 C5 H5A 107.8 . .
Cl1 C5 H5A 118.0 2_665 .
Cl1 C5 H5A 101.2 . .
C4 C5 H5B 106.8 . .
Cl1 C5 H5B 26.4 2_665 .
Cl1 C5 H5B 100.4 . .
H5A C5 H5B 105.6 . .
C4 C5 H5A 22.8(9) . 2_665
Cl1 C5 H5A 101.2(3) 2_665 2_665
Cl1 C5 H5A 118.0(3) . 2_665
H5A C5 H5A 130.5 . 2_665
H5B C5 H5A 96.2 . 2_665
C4 C5 H5B 112.2(10) . 2_665
Cl1 C5 H5B 100.4(4) 2_665 2_665
Cl1 C5 H5B 26.4(4) . 2_665
H5A C5 H5B 96.2 . 2_665
H5B C5 H5B 126.3 . 2_665
H5A C5 H5B 105.6 2_665 2_665
C5 Cl1 Cl1 52.4(5) . 2_665
C5 Cl1 H5B 29.0(3) . 2_665
Cl1 Cl1 H5B 80.4(6) 2_665 2_665
C16 C11 C12 117.3(6) . .
C16 C11 B1 132.8(6) . .
C12 C11 B1 109.5(5) . .
C11 C12 C13 122.2(5) . .
C11 C12 C22 111.7(6) . .
C13 C12 C22 125.9(6) . .
C14 C13 C12 119.1(6) . .
C14 C13 H13 120.4 . .
C12 C13 H13 120.4 . .
C13 C14 C15 121.5(6) . .
C13 C14 H14 119.2 . .
C15 C14 H14 119.2 . .
C14 C15 C16 117.1(6) . .
C14 C15 C17 120.7(6) . .
C16 C15 C17 122.2(6) . .
C11 C16 C15 122.6(6) . .
C11 C16 H16 118.7 . .
C15 C16 H16 118.7 . .
C18 C17 C19 109.8(10) . .
C18 C17 C20 109.1(9) . .
C19 C17 C20 107.1(9) . .
C18' C17 C19' 108(3) . .
C18' C17 C20' 112(3) . .
C19' C17 C20' 104(3) . .
C18 C17 C15 111.1(6) . .
C19 C17 C15 107.9(7) . .
C20 C17 C15 111.9(7) . .
C18' C17 C15 112(2) . .
C19' C17 C15 113.8(17) . .
C20' C17 C15 106.7(18) . .
C17 C18 H18A 109.5 . .
C17 C18 H18B 109.5 . .
H18A C18 H18B 109.5 . .
C17 C18 H18C 109.5 . .
H18A C18 H18C 109.5 . .
H18B C18 H18C 109.5 . .
C17 C19 H19A 109.5 . .
C17 C19 H19B 109.5 . .
H19A C19 H19B 109.5 . .
C17 C19 H19C 109.5 . .
H19A C19 H19C 109.5 . .
H19B C19 H19C 109.5 . .
C17 C20 H20A 109.5 . .
C17 C20 H20B 109.5 . .
H20A C20 H20B 109.5 . .
C17 C20 H20C 109.5 . .
H20A C20 H20C 109.5 . .
H20B C20 H20C 109.5 . .
C17 C18' H18D 109.5 . .
C17 C18' H18E 109.5 . .
H18D C18' H18E 109.5 . .
C17 C18' H18F 109.5 . .
H18D C18' H18F 109.5 . .
H18E C18' H18F 109.5 . .
C17 C19' H19D 109.5 . .
C17 C19' H19E 109.5 . .
H19D C19' H19E 109.5 . .
C17 C19' H19F 109.5 . .
H19D C19' H19F 109.5 . .
H19E C19' H19F 109.5 . .
C17 C20' H20D 109.5 . .
C17 C20' H20E 109.5 . .
H20D C20' H20E 109.5 . .
C17 C20' H20F 109.5 . .
H20D C20' H20F 109.5 . .
H20E C20' H20F 109.5 . .
C26 C21 C22 117.0(6) . .
C26 C21 B1 133.1(6) . .
C22 C21 B1 109.8(5) . .
C23 C22 C21 121.9(5) . .
C23 C22 C12 127.7(6) . .
C21 C22 C12 110.3(6) . .
C22 C23 C24 119.6(7) . .
C22 C23 H23 120.2 . .
C24 C23 H23 120.2 . .
C25 C24 C23 121.0(6) . .
C25 C24 H24 119.5 . .
C23 C24 H24 119.5 . .
C24 C25 C26 118.7(5) . .
C24 C25 C27 122.4(6) . .
C26 C25 C27 118.9(7) . .
C21 C26 C25 121.8(7) . .
C21 C26 H26 119.1 . .
C25 C26 H26 119.1 . .
C30 C27 C25 108.0(6) . .
C30 C27 C29 109.6(7) . .
C25 C27 C29 110.6(6) . .
C30 C27 C28 108.9(7) . .
C25 C27 C28 113.0(7) . .
C29 C27 C28 106.8(8) . .
C27 C28 H28A 109.5 . .
C27 C28 H28B 109.5 . .
H28A C28 H28B 109.5 . .
C27 C28 H28C 109.5 . .
H28A C28 H28C 109.5 . .
H28B C28 H28C 109.5 . .
C27 C29 H29A 109.5 . .
C27 C29 H29B 109.5 . .
H29A C29 H29B 109.5 . .
C27 C29 H29C 109.5 . .
H29A C29 H29C 109.5 . .
H29B C29 H29C 109.5 . .
C27 C30 H30A 109.5 . .
C27 C30 H30B 109.5 . .
H30A C30 H30B 109.5 . .
C27 C30 H30C 109.5 . .
H30A C30 H30C 109.5 . .
H30B C30 H30C 109.5 . .
O32 Li1 O32 107.9(9) 2_665 .
O32 Li1 O33 83.66(19) 2_665 2_665
O32 Li1 O33 140.55(17) . 2_665
O32 Li1 O33 140.55(17) 2_665 .
O32 Li1 O33 83.66(19) . .
O33 Li1 O33 111.5(9) 2_665 .
O32 Li1 O34 79.7(2) 2_665 .
O32 Li1 O34 146.3(2) . .
O33 Li1 O34 71.8(4) 2_665 .
O33 Li1 O34 71.8(5) . .
O32 Li1 O34 146.3(2) 2_665 2_665
O32 Li1 O34 79.7(2) . 2_665
O33 Li1 O34 71.8(5) 2_665 2_665
O33 Li1 O34 71.8(4) . 2_665
O34 Li1 O34 112.6(8) . 2_665
O32 Li1 O31 71.3(5) 2_665 .
O32 Li1 O31 69.9(4) . .
O33 Li1 O31 79.2(2) 2_665 .
O33 Li1 O31 145.3(2) . .
O34 Li1 O31 140.8(2) . .
O34 Li1 O31 81.40(18) 2_665 .
O32 Li1 O31 69.9(4) 2_665 2_665
O32 Li1 O31 71.4(5) . 2_665
O33 Li1 O31 145.3(2) 2_665 2_665
O33 Li1 O31 79.2(2) . 2_665
O34 Li1 O31 81.41(18) . 2_665
O34 Li1 O31 140.8(2) 2_665 2_665
O31 Li1 O31 111.3(8) . 2_665
C31 O31 C34 112.1(8) . 2_665
C31 O31 Li1 114.9(6) . .
C34 O31 Li1 108.1(5) 2_665 .
C32 O32 C33 110.4(7) . .
C32 O32 Li1 113.2(6) . .
C33 O32 Li1 117.9(6) . .
C35 O33 C38 115.4(8) . 2_665
C35 O33 Li1 107.1(7) . .
C38 O33 Li1 116.0(6) 2_665 .
C37 O34 C36 116.1(8) . .
C37 O34 Li1 104.9(7) . .
C36 O34 Li1 110.6(6) . .
O31 C31 C32 105.0(7) . .
O31 C31 H31A 110.8 . .
C32 C31 H31A 110.8 . .
O31 C31 H31B 110.8 . .
C32 C31 H31B 110.8 . .
H31A C31 H31B 108.8 . .
O32 C32 C31 111.7(7) . .
O32 C32 H32A 109.3 . .
C31 C32 H32A 109.3 . .
O32 C32 H32B 109.3 . .
C31 C32 H32B 109.3 . .
H32A C32 H32B 107.9 . .
O32 C33 C34 106.6(6) . .
O32 C33 H33A 110.4 . .
C34 C33 H33A 110.4 . .
O32 C33 H33B 110.4 . .
C34 C33 H33B 110.4 . .
H33A C33 H33B 108.6 . .
O31 C34 C33 111.7(8) 2_665 .
O31 C34 H34A 109.3 2_665 .
C33 C34 H34A 109.3 . .
O31 C34 H34B 109.3 2_665 .
C33 C34 H34B 109.3 . .
H34A C34 H34B 107.9 . .
O33 C35 C36 116.3(8) . .
O33 C35 H35A 108.2 . .
C36 C35 H35A 108.2 . .
O33 C35 H35B 108.2 . .
C36 C35 H35B 108.2 . .
H35A C35 H35B 107.4 . .
O34 C36 C35 103.4(8) . .
O34 C36 H36A 111.1 . .
C35 C36 H36A 111.1 . .
O34 C36 H36B 111.1 . .
C35 C36 H36B 111.1 . .
H36A C36 H36B 109.0 . .
O34 C37 C38 116.4(10) . .
O34 C37 H37A 108.2 . .
C38 C37 H37A 108.2 . .
O34 C37 H37B 108.2 . .
C38 C37 H37B 108.2 . .
H37A C37 H37B 107.3 . .
O33 C38 C37 106.3(8) 2_665 .
O33 C38 H38A 110.5 2_665 .
C37 C38 H38A 110.5 . .
O33 C38 H38B 110.5 2_665 .
C37 C38 H38B 110.5 . .
H38A C38 H38B 108.7 . .

loop_
_geom_bond_atom_site_label_1
_geom_bond_atom_site_label_2
_geom_bond_distance
_geom_bond_site_symmetry_2
B1 C1 1.598(10) .
B1 C21 1.643(9) .
B1 C11 1.656(9) .
B1 B1 1.927(14) 2_665
B1 H1 1.35(10) .
C1 C2 1.511(10) .
C1 H1A 0.9912 .
C1 H1A 0.9912 2_665
C2 C3 1.497(12) .
C2 H2A 0.9900 .
C2 H2B 0.9900 .
C3 C4 1.507(13) .
C3 H3A 0.9900 .
C3 H3B 0.9900 .
C4 C5 1.465(13) .
C4 H4A 0.9900 .
C4 H4B 0.9900 .
C4 H5A 0.690(17) 2_665
C5 Cl1 1.731(12) 2_665
C5 Cl1 1.731(12) .
C5 H5A 0.9573 .
C5 H5B 1.0206 .
C5 H5A 0.9573 2_665
C5 H5B 1.0207 2_665
Cl1 Cl1 2.111(17) 2_665
C11 C16 1.392(9) .
C11 C12 1.395(10) .
C12 C13 1.394(9) .
C12 C22 1.494(8) .
C13 C14 1.381(9) .
C13 H13 0.9500 .
C14 C15 1.401(9) .
C14 H14 0.9500 .
C15 C16 1.418(9) .
C15 C17 1.550(9) .
C16 H16 0.9500 .
C17 C18 1.501(13) .
C17 C19 1.519(14) .
C17 C20 1.518(14) .
C17 C18' 1.65(6) .
C17 C19' 1.56(4) .
C17 C20' 1.57(5) .
C18 H18A 0.9800 .
C18 H18B 0.9800 .
C18 H18C 0.9800 .
C19 H19A 0.9800 .
C19 H19B 0.9800 .
C19 H19C 0.9800 .
C20 H20A 0.9800 .
C20 H20B 0.9800 .
C20 H20C 0.9800 .
C18' H18D 0.9800 .
C18' H18E 0.9800 .
C18' H18F 0.9800 .
C19' H19D 0.9800 .
C19' H19E 0.9800 .
C19' H19F 0.9800 .
C20' H20D 0.9800 .
C20' H20E 0.9800 .
C20' H20F 0.9800 .
C21 C26 1.401(9) .
C21 C22 1.416(9) .
C22 C23 1.371(9) .
C23 C24 1.404(9) .
C23 H23 0.9500 .
C24 C25 1.372(10) .
C24 H24 0.9500 .
C25 C26 1.416(10) .
C25 C27 1.541(8) .
C26 H26 0.9500 .
C27 C30 1.534(11) .
C27 C29 1.554(11) .
C27 C28 1.538(11) .
C28 H28A 0.9800 .
C28 H28B 0.9800 .
C28 H28C 0.9800 .
C29 H29A 0.9800 .
C29 H29B 0.9800 .
C29 H29C 0.9800 .
C30 H30A 0.9800 .
C30 H30B 0.9800 .
C30 H30C 0.9800 .
Li1 O32 2.318(14) 2_665
Li1 O32 2.318(14) .
Li1 O33 2.335(13) 2_665
Li1 O33 2.335(13) .
Li1 O34 2.427(13) .
Li1 O34 2.428(13) 2_665
Li1 O31 2.470(13) .
Li1 O31 2.470(13) 2_665
O31 C31 1.400(11) .
O31 C34 1.411(12) 2_665
O32 C32 1.413(9) .
O32 C33 1.422(10) .
O33 C35 1.363(10) .
O33 C38 1.390(9) 2_665
O34 C37 1.370(12) .
O34 C36 1.423(11) .
C31 C32 1.558(15) .
C31 H31A 0.9900 .
C31 H31B 0.9900 .
C32 H32A 0.9900 .
C32 H32B 0.9900 .
C33 C34 1.573(12) .
C33 H33A 0.9900 .
C33 H33B 0.9900 .
C34 H34A 0.9900 .
C34 H34B 0.9900 .
C35 C36 1.480(14) .
C35 H35A 0.9900 .
C35 H35B 0.9900 .
C36 H36A 0.9900 .
C36 H36B 0.9900 .
C37 C38 1.502(13) .
C37 H37A 0.9900 .
C37 H37B 0.9900 .
C38 H38A 0.9900 .
C38 H38B 0.9900 .

loop_
_geom_torsion_atom_site_label_1
_geom_torsion_atom_site_label_2
_geom_torsion_atom_site_label_3
_geom_torsion_atom_site_label_4
_geom_torsion
_geom_torsion_site_symmetry_1
_geom_torsion_site_symmetry_4
C21 B1 C1 C2 -7.0(10) . .
C11 B1 C1 C2 124.5(8) . .
B1 B1 C1 C2 -118.3(8) 2_665 .
C21 B1 C1 B1 111.3(7) . 2_665
C11 B1 C1 B1 -117.2(7) . 2_665
B1 C1 C2 C3 171.6(9) . .
B1 C1 C2 C3 81.3(12) 2_665 .
C1 C2 C3 C4 64.0(18) . .
C2 C3 C4 C5 80(2) . .
C3 C4 C5 Cl1 161.7(10) . 2_665
C3 C4 C5 Cl1 65(2) . .
C4 C5 Cl1 Cl1 116.6(11) . 2_665
C1 B1 C11 C16 30.5(10) . .
C21 B1 C11 C16 171.9(7) . .
B1 B1 C11 C16 -36.0(9) 2_665 .
C1 B1 C11 C12 -141.5(6) . .
C21 B1 C11 C12 -0.1(7) . .
B1 B1 C11 C12 152.0(5) 2_665 .
C16 C11 C12 C13 1.5(11) . .
B1 C11 C12 C13 174.9(7) . .
C16 C11 C12 C22 -173.7(6) . .
B1 C11 C12 C22 -0.3(8) . .
C11 C12 C13 C14 0.1(11) . .
C22 C12 C13 C14 174.5(7) . .
C12 C13 C14 C15 -3.7(11) . .
C13 C14 C15 C16 5.4(10) . .
C13 C14 C15 C17 -174.7(7) . .
C12 C11 C16 C15 0.5(9) . .
B1 C11 C16 C15 -171.0(6) . .
C14 C15 C16 C11 -3.9(9) . .
C17 C15 C16 C11 176.3(6) . .
C14 C15 C17 C18 139.8(11) . .
C16 C15 C17 C18 -40.3(12) . .
C14 C15 C17 C19 -99.9(11) . .
C16 C15 C17 C19 80.0(11) . .
C14 C15 C17 C20 17.6(13) . .
C16 C15 C17 C20 -162.5(10) . .
C14 C15 C17 C18' 173(3) . .
C16 C15 C17 C18' -7(3) . .
C14 C15 C17 C19' -64(2) . .
C16 C15 C17 C19' 116(2) . .
C14 C15 C17 C20' 50(3) . .
C16 C15 C17 C20' -130(2) . .
C1 B1 C21 C26 -35.5(11) . .
C11 B1 C21 C26 -176.0(8) . .
B1 B1 C21 C26 30.4(10) 2_665 .
C1 B1 C21 C22 140.9(6) . .
C11 B1 C21 C22 0.5(7) . .
B1 B1 C21 C22 -153.1(4) 2_665 .
C26 C21 C22 C23 0.1(11) . .
B1 C21 C22 C23 -177.0(7) . .
C26 C21 C22 C12 176.4(6) . .
B1 C21 C22 C12 -0.7(8) . .
C11 C12 C22 C23 176.6(7) . .
C13 C12 C22 C23 1.7(13) . .
C11 C12 C22 C21 0.6(9) . .
C13 C12 C22 C21 -174.3(7) . .
C21 C22 C23 C24 1.0(12) . .
C12 C22 C23 C24 -174.6(7) . .
C22 C23 C24 C25 -1.1(12) . .
C23 C24 C25 C26 -0.1(12) . .
C23 C24 C25 C27 178.8(7) . .
C22 C21 C26 C25 -1.3(11) . .
B1 C21 C26 C25 174.9(7) . .
C24 C25 C26 C21 1.3(12) . .
C27 C25 C26 C21 -177.7(7) . .
C24 C25 C27 C30 107.9(9) . .
C26 C25 C27 C30 -73.2(10) . .
C24 C25 C27 C29 -132.2(9) . .
C26 C25 C27 C29 46.7(10) . .
C24 C25 C27 C28 -12.6(12) . .
C26 C25 C27 C28 166.3(8) . .
C34 O31 C31 C32 -160.7(7) 2_665 .
Li1 O31 C31 C32 -36.8(8) . .
C33 O32 C32 C31 86.2(10) . .
Li1 O32 C32 C31 -48.4(9) . .
O31 C31 C32 O32 56.1(9) . .
C32 O32 C33 C34 -169.0(8) . .
Li1 O32 C33 C34 -36.7(11) . .
O32 C33 C34 O31 55.8(11) . 2_665
C38 O33 C35 C36 79.7(12) 2_665 .
Li1 O33 C35 C36 -51.2(11) . .
C37 O34 C36 C35 -160.6(8) . .
Li1 O34 C36 C35 -41.2(7) . .
O33 C35 C36 O34 65.1(10) . .
C36 O34 C37 C38 73.8(11) . .
Li1 O34 C37 C38 -48.7(10) . .
O34 C37 C38 O33 57.9(11) . 2_665
